data_4321874
loop_
_publ_author_name
'Michiko B. Inoue'
'Hisila Santacruz'
'Motomichi Inoue'
'Quintus Fernando'

_publ_contact_author
;  Michiko Inoue
   Department of Chemistry
   University of Arizona
   Tucson, AZ 85721-0041
   U.S.A.
;
_publ_contact_author_email minoue@aruba.ccit.arizona.edu
_publ_section_title
;
 Binuclear Gd3+ Complex of a 34-Membered Macrocycle with Six Carboxymethyl
 Arms: X-ray Structures, Formation Constants, NMR, EPR, and 1H NMR
 Relaxivities
;
_journal_issue 7
_journal_name_full 'Inorganic Chemistry'
_journal_page_first 1596
_journal_page_last 1602
_journal_paper_doi 10.1021/ic981015p
_journal_volume 38
_journal_year 1999
_chemical_formula_moiety 'C36 H60 N10 O18 Gd2, 2(C3 H8 O1), 7(H2 O1)'
_chemical_formula_sum 'C42 H90 Gd2 N10 O27'
_chemical_formula_weight 1481.74
_chemical_name_common Gd2(34dtpabn)
_chemical_name_systematic
; 
diaqua-
(2,12,19,29-tetraoxo-1,4,7,10,13,18,21,24,27,30-deca-aza-4,7,10,21,24,27-
cyclotetratriacontanehexaacetato)-di-gadolinium(iii) heptahydrate 
di-iso-propanol
;
_space_group_IT_number 2
_symmetry_cell_setting triclinic
_symmetry_Int_Tables_number 2
_symmetry_space_group_name_Hall '-P 1'
_symmetry_space_group_name_H-M 'P -1'
_cell_angle_alpha 94.986(5)
_cell_angle_beta 103.340(5)
_cell_angle_gamma 98.286(5)
_cell_formula_units_Z 2
_cell_length_a 11.880(1)
_cell_length_b 15.036(1)
_cell_length_c 17.396(1)
_cell_measurement_reflns_used 25
_cell_measurement_temperature 296
_cell_measurement_theta_max 15
_cell_measurement_theta_min 7.5
_cell_volume 2968.6(4)
_computing_cell_refinement 'SET4 (CAD4 Enraf-Nonius)'
_computing_data_collection 'CAD4 (Enraf-Nonius)'
_computing_data_reduction MolEn
_computing_structure_refinement 'MolEn LSFM'
_computing_structure_solution 'MolEn PATTERSON'
_diffrn_ambient_temperature 296
_diffrn_measurement_device 'Enraf-Nonius CAD4 diffractometer'
_diffrn_measurement_method \w/2\q
_diffrn_radiation_monochromator graphite
_diffrn_radiation_source 'X-ray tube'
_diffrn_radiation_type 'Mo K\a'
_diffrn_radiation_wavelength 0.71073
_diffrn_reflns_av_R_equivalents 0.029
_diffrn_reflns_limit_h_max 14
_diffrn_reflns_limit_h_min 0
_diffrn_reflns_limit_k_max 17
_diffrn_reflns_limit_k_min -17
_diffrn_reflns_limit_l_max 20
_diffrn_reflns_limit_l_min -20
_diffrn_reflns_number 11244
_diffrn_reflns_theta_max 25
_diffrn_reflns_theta_min 0
_diffrn_standards_decay_% 16.8
_diffrn_standards_interval_time 60
_diffrn_standards_number 3
_exptl_absorpt_coefficient_mu 2.31
_exptl_absorpt_correction_T_max 1.000
_exptl_absorpt_correction_T_min 0.792
_exptl_absorpt_correction_type 'empirical, based on psi-scans'
_exptl_crystal_colour colourless
_exptl_crystal_density_diffrn 1.66
_exptl_crystal_description oblique
_exptl_crystal_F_000 1512
_exptl_crystal_size_max 0.33
_exptl_crystal_size_mid 0.17
_exptl_crystal_size_min 0.08
_refine_diff_density_max 1.56(12)
_refine_diff_density_min -0.18(12)
_refine_ls_goodness_of_fit_obs 1.29
_refine_ls_hydrogen_treatment noref
_refine_ls_matrix_type full
_refine_ls_number_constraints 0
_refine_ls_number_parameters 730
_refine_ls_number_reflns 5682
_refine_ls_R_factor_obs 0.039
_refine_ls_shift/esd_max 0.02
_refine_ls_structure_factor_coef F
_refine_ls_weighting_details 'w = 4F~o~^2^/\s^2^(F~o~^2^)'
_refine_ls_weighting_scheme calc
_refine_ls_wR_factor_obs 0.045
_reflns_number_observed 5682
_reflns_number_total 10410
_reflns_observed_criterion >3sigma(I)
_cod_data_source_file ic981015p_2.cif
_cod_data_source_block Gd2(34dtpabn)
_cod_depositor_comments
;
 Adding _atom_site_type_symbol label and values.

 Antanas Vaitkus
 2013-04-03

The following automatic conversions were performed:

'_refine_ls_weighting_scheme' value '4F~o~^2^/\s^2^(F~o~^2^)' was
changed to 'calc'. New tag '_refine_ls_weighting_details' was
created. The value of the new tag was set to 'w =
4F~o~^2^/\s^2^(F~o~^2^)'.

Automatic conversion script
Id: cif_fix_values 3143 2015-03-26 13:38:13Z robertas 
;
_cod_original_cell_volume 2968.6(7)
_cod_original_formula_sum 'C42 H90 N10 O27 Gd2'
_cod_database_code 4321874

loop_
_symmetry_equiv_pos_as_xyz
+x,+y,+z
-x,-y,-z

loop_
_atom_site_aniso_label
_atom_site_aniso_U_11
_atom_site_aniso_U_22
_atom_site_aniso_U_33
_atom_site_aniso_U_12
_atom_site_aniso_U_13
_atom_site_aniso_U_23
Gd1 0.0303(2) 0.0272(2) 0.0305(2) 0.0030(2) 0.0046(2) -0.0020(2)
Gd2 0.0350(2) 0.0304(2) 0.0340(2) 0.0038(2) 0.0076(2) 0.0010(2)
O1 0.036(3) 0.042(3) 0.050(4) 0.001(3) 0.008(3) -0.007(3)
O2 0.042(3) 0.045(3) 0.049(4) 0.005(3) 0.008(3) 0.014(3)
O3 0.053(4) 0.052(4) 0.050(4) 0.009(3) -0.001(3) 0.025(3)
O4 0.039(3) 0.038(3) 0.044(3) -0.001(3) 0.007(3) 0.003(3)
O5 0.066(4) 0.026(3) 0.048(4) 0.002(3) 0.011(3) -0.006(3)
O6 0.052(4) 0.033(3) 0.034(3) 0.002(3) 0.002(3) 0.001(3)
O7 0.057(4) 0.054(4) 0.056(4) -0.014(3) 0.007(3) 0.016(3)
O8 0.044(3) 0.049(4) 0.036(3) 0.012(3) 0.006(3) -0.004(3)
O9 0.043(3) 0.040(3) 0.044(3) 0.005(3) 0.011(3) -0.009(3)
O10 0.044(4) 0.049(4) 0.058(4) 0.002(3) 0.007(3) 0.021(3)
O11 0.070(4) 0.066(4) 0.077(4) 0.030(3) 0.026(3) 0.034(3)
O12 0.042(3) 0.041(4) 0.068(4) 0.005(3) 0.018(3) -0.002(3)
O13 0.076(4) 0.035(4) 0.075(5) -0.013(3) 0.021(4) -0.012(4)
O14 0.062(4) 0.041(3) 0.035(3) 0.002(3) 0.002(3) 0.004(3)
O15 0.064(4) 0.059(4) 0.052(4) -0.016(4) 0.007(3) 0.012(3)
O16 0.047(3) 0.062(4) 0.040(3) 0.017(3) 0.010(3) 0.002(3)
Ow1 0.054(4) 0.050(4) 0.054(4) 0.013(3) 0.019(3) 0.011(3)
Ow2 0.039(3) 0.051(4) 0.048(3) 0.003(3) 0.017(3) 0.001(3)
Ow3 0.076(5) 0.051(4) 0.088(5) 0.001(4) 0.027(4) 0.007(4)
Ow4 0.071(5) 0.052(4) 0.063(4) -0.007(4) 0.009(4) -0.002(4)
Ow5 0.055(4) 0.089(5) 0.110(6) 0.005(4) 0.023(4) 0.045(4)
Ow6 0.056(4) 0.051(4) 0.071(4) -0.003(3) 0.027(3) 0.002(3)
Ow7 0.068(5) 0.066(5) 0.076(5) 0.000(4) 0.008(4) 0.008(4)
Ow8 0.088(5) 0.044(4) 0.079(5) 0.006(4) 0.019(4) 0.002(4)
Ow9 0.074(5) 0.056(4) 0.070(5) 0.005(4) -0.012(4) -0.002(4)
Op1 0.141(7) 0.073(5) 0.075(5) 0.010(5) 0.037(5) 0.015(4)
Op2 0.180(9) 0.119(7) 0.119(8) 0.073(6) -0.027(8) -0.012(7)
N1 0.038(4) 0.044(4) 0.044(4) 0.004(3) 0.008(3) -0.003(4)
N2 0.039(4) 0.032(4) 0.028(4) -0.002(3) -0.000(3) -0.002(3)
N3 0.032(3) 0.028(4) 0.036(4) 0.005(3) 0.005(3) -0.007(3)
N4 0.034(4) 0.034(4) 0.036(4) 0.004(3) 0.005(3) 0.001(3)
N5 0.029(3) 0.041(4) 0.048(4) 0.010(3) 0.007(3) -0.002(4)
N6 0.048(4) 0.022(4) 0.055(5) 0.005(3) 0.010(4) -0.008(3)
N7 0.041(4) 0.037(4) 0.038(4) 0.000(3) 0.014(3) -0.002(3)
N8 0.037(4) 0.040(4) 0.051(4) 0.007(3) 0.014(3) -0.002(4)
N9 0.045(4) 0.036(4) 0.042(4) 0.004(3) 0.008(3) -0.006(4)
N10 0.050(5) 0.078(6) 0.040(5) 0.019(4) -0.002(4) -0.014(4)
C1 0.044(5) 0.030(4) 0.027(4) 0.008(4) 0.002(4) -0.006(4)
C2 0.035(5) 0.042(5) 0.040(5) -0.000(4) 0.003(4) -0.005(4)
C3 0.032(4) 0.025(4) 0.034(5) -0.010(4) 0.001(4) -0.017(4)
C4 0.032(4) 0.037(5) 0.050(5) 0.005(4) 0.008(4) 0.000(4)
C5 0.041(5) 0.050(5) 0.041(5) 0.009(4) 0.012(4) 0.003(4)
C6 0.041(5) 0.046(5) 0.041(5) 0.011(4) 0.010(4) -0.001(4)
C7 0.039(5) 0.038(5) 0.043(5) 0.007(4) 0.009(4) -0.004(4)
C8 0.034(4) 0.031(4) 0.036(5) 0.005(4) 0.008(4) 0.003(4)
C9 0.034(4) 0.040(5) 0.062(6) 0.012(4) 0.011(4) 0.012(5)
C10 0.046(5) 0.041(5) 0.053(6) 0.009(4) 0.014(4) 0.009(4)
C11 0.048(5) 0.033(5) 0.049(5) 0.010(4) 0.018(4) 0.002(4)
C12 0.065(6) 0.046(6) 0.060(6) 0.005(5) 0.027(5) -0.001(5)
C13 0.040(5) 0.032(5) 0.044(5) 0.005(4) 0.006(4) 0.010(4)
C14 0.042(5) 0.025(5) 0.060(6) -0.008(4) 0.006(5) -0.008(5)
C15 0.041(5) 0.039(5) 0.051(5) -0.003(4) 0.010(4) -0.016(5)
C16 0.045(5) 0.042(5) 0.050(6) 0.007(4) 0.008(4) -0.021(5)
C17 0.057(5) 0.052(6) 0.046(5) 0.012(5) 0.023(4) 0.000(5)
C18 0.039(5) 0.051(6) 0.048(5) 0.001(4) 0.012(4) -0.005(5)
C19 0.047(5) 0.052(6) 0.041(5) 0.003(5) 0.001(4) -0.008(5)
C20 0.041(5) 0.042(5) 0.054(6) 0.003(4) 0.010(4) -0.003(5)
C21 0.043(5) 0.080(7) 0.046(6) 0.024(5) 0.000(4) -0.013(5)
C22 0.069(6) 0.054(6) 0.051(6) 0.012(5) 0.011(5) -0.005(5)
C23 0.061(6) 0.046(6) 0.056(6) 0.007(5) 0.003(5) -0.013(5)
C24 0.055(6) 0.053(6) 0.043(6) 0.007(5) 0.006(5) -0.002(5)
C25 0.049(5) 0.043(5) 0.034(5) 0.002(4) 0.002(4) 0.006(4)
C26 0.043(5) 0.044(5) 0.031(5) 0.008(4) 0.007(4) 0.005(4)
C27 0.041(5) 0.032(5) 0.068(6) 0.007(4) 0.010(5) -0.002(5)
C28 0.038(5) 0.054(5) 0.025(4) 0.008(4) -0.001(4) 0.011(4)
C29 0.045(5) 0.050(5) 0.041(5) 0.008(4) 0.009(4) 0.005(5)
C30 0.043(5) 0.033(5) 0.038(5) 0.004(4) 0.010(4) 0.006(4)
C31 0.058(6) 0.053(6) 0.045(6) 0.023(4) 0.005(5) 0.007(5)
C32 0.059(5) 0.051(6) 0.048(5) 0.011(4) 0.031(4) 0.009(5)
C33 0.063(6) 0.040(5) 0.071(7) 0.010(5) 0.020(5) 0.000(5)
C34 0.070(6) 0.040(6) 0.056(6) -0.003(5) 0.015(5) 0.001(5)
C35 0.051(6) 0.048(6) 0.050(6) 0.002(5) 0.006(5) 0.006(5)
C36 0.043(5) 0.042(5) 0.050(6) 0.008(4) -0.003(5) 0.008(5)
Cp1 0.14(1) 0.10(1) 0.18(1) -0.019(9) 0.095(8) -0.01(1)
Cp2 0.18(1) 0.061(8) 0.15(1) 0.020(8) 0.099(8) 0.025(8)
Cp3 0.27(1) 0.09(1) 0.40(2) 0.080(9) 0.25(1) 0.09(1)
Cp4 0.113(9) 0.090(9) 0.086(9) 0.040(7) 0.020(8) 0.001(8)
Cp5 0.24(1) 0.18(1) 0.053(8) 0.139(9) -0.041(9) -0.049(8)
Cp6 0.080(9) 0.14(1) 0.10(1) 0.042(8) -0.019(8) 0.01(1)

loop_
_atom_site_label
_atom_site_type_symbol
_atom_site_fract_x
_atom_site_fract_y
_atom_site_fract_z
_atom_site_B_iso_or_equiv
_atom_site_thermal_displace_type
_atom_site_occupancy
_atom_site_calc_flag
_atom_site_calc_attached_atom
_atom_site_attached_hydrogens
Gd1 Gd 0.25612(4) 0.79113(3) 0.30106(3) 2.396(9) Uani 1 d . .
Gd2 Gd 0.74329(4) 0.24593(3) 0.21268(3) 2.654(9) Uani 1 d . .
O1 O 0.2219(5) 0.6566(4) 0.2062(4) 3.5(1) Uani 1 d . .
O2 O 0.1847(5) 0.8785(4) 0.1988(4) 3.6(2) Uani 1 d . .
O3 O 0.0487(6) 0.9179(4) 0.1043(4) 4.2(2) Uani 1 d . .
O4 O 0.3411(5) 0.9463(4) 0.3520(3) 3.3(1) Uani 1 d . .
O5 O 0.3221(6) 1.0901(4) 0.3744(4) 3.8(2) Uani 1 d . .
O6 O 0.1654(5) 0.6754(4) 0.3595(3) 3.3(1) Uani 1 d . .
O7 O 0.1087(6) 0.6118(4) 0.4581(4) 4.6(2) Uani 1 d . .
O8 O 0.4485(5) 0.7625(4) 0.3729(3) 3.4(1) Uani 1 d . .
O9 O 0.7775(5) 0.3741(4) 0.3153(3) 3.4(1) Uani 1 d . .
O10 O 0.8186(5) 0.1572(4) 0.3100(4) 4.0(2) Uani 1 d . .
O11 O 0.9598(6) 0.1081(5) 0.3938(4) 5.2(2) Uani 1 d . .
O12 O 0.6586(5) 0.0937(4) 0.1544(4) 4.0(2) Uani 1 d . .
O13 O 0.6778(6) -0.0463(4) 0.1139(4) 5.1(2) Uani 1 d . .
O14 O 0.8264(6) 0.3681(4) 0.1576(4) 3.8(2) Uani 1 d . .
O15 O 0.8783(6) 0.4462(5) 0.0658(4) 4.9(2) Uani 1 d . .
O16 O 0.5557(5) 0.2776(4) 0.1437(4) 3.9(2) Uani 1 d . .
Ow1 O 0.4005(5) 0.8206(4) 0.2210(4) 4.0(2) Uani 1 d . 0
Ow2 O 0.5969(5) 0.2047(4) 0.2870(4) 3.6(1) Uani 1 d . 1
Ow3 O 0.6521(6) 0.8435(5) 0.2306(5) 5.7(2) Uani 1 d . 2
Ow4 O 0.3516(6) 0.1920(5) 0.2529(4) 5.2(2) Uani 1 d . 1
Ow5 O 0.4349(7) 0.9763(5) 0.1476(5) 6.6(2) Uani 1 d . 0
Ow6 O 0.5553(6) 0.0265(4) 0.3214(4) 4.7(2) Uani 1 d . 1
Ow7 O 0.2417(7) 1.0644(5) 0.1186(5) 5.7(2) Uani 1 d . 1
Ow8 O 0.7682(7) -0.0404(5) 0.3644(4) 5.6(2) Uani 1 d . 1
Ow9 O 0.1900(7) 1.1282(5) -0.0234(4) 5.7(2) Uani 1 d . 1
Op1 O 0.6478(8) 0.6879(6) 0.1352(5) 7.5(3) Uani 1 d . 1
Op2 O 0.341(1) 0.3801(7) 0.2736(7) 11.6(4) Uani 1 d . 1
N1 N 0.1095(6) 0.5266(5) 0.1391(4) 3.4(2) Uani 1 d . .
N2 N 0.0337(6) 0.7323(4) 0.2211(4) 2.8(2) Uani 1 d . .
N3 N 0.1096(6) 0.8833(4) 0.3525(4) 2.6(2) Uani 1 d . .
N4 N 0.3049(6) 0.8146(5) 0.4615(4) 2.8(2) Uani 1 d . .
N5 N 0.6105(6) 0.8028(5) 0.4733(4) 3.1(2) Uani 1 d . .
N6 N 0.8892(6) 0.5041(4) 0.3868(4) 3.4(2) Uani 1 d . .
N7 N 0.9670(6) 0.3066(5) 0.2924(4) 3.1(2) Uani 1 d . .
N8 N 0.8896(6) 0.1610(5) 0.1538(4) 3.4(2) Uani 1 d . .
N9 N 0.6912(6) 0.2325(5) 0.0462(4) 3.3(2) Uani 1 d . .
N10 N 0.4093(7) 0.2830(6) 0.0371(5) 4.6(2) Uani 1 d . .
C1 C 0.1234(7) 0.6068(5) 0.1814(5) 2.8(2) Uani 1 d . .
C2 C 0.0167(7) 0.6334(6) 0.2021(5) 3.3(2) Uani 1 d . .
C3 C -0.0444(7) 0.7570(5) 0.2700(5) 2.7(2) Uani 1 d . .
C4 C -0.0136(7) 0.8569(6) 0.3039(6) 3.2(2) Uani 1 d . .
C5 C 0.1122(7) 0.8669(6) 0.4349(5) 3.5(2) Uani 1 d . .
C6 C 0.2367(7) 0.8797(6) 0.4897(5) 3.3(2) Uani 1 d . .
C7 C 0.4323(7) 0.8488(6) 0.4913(5) 3.2(2) Uani 1 d . .
C8 C 0.4997(7) 0.8001(6) 0.4421(5) 2.7(2) Uani 1 d . .
C9 C 0.6929(7) 0.7668(6) 0.4331(6) 3.5(2) Uani 1 d . .
C10 C 0.7015(8) 0.6696(6) 0.4457(6) 3.6(2) Uani 1 d . .
C11 C 0.7936(7) 0.6347(6) 0.4104(5) 3.3(2) Uani 1 d . .
C12 C 0.7953(8) 0.5369(6) 0.4148(6) 4.4(3) Uani 1 d . .
C13 C 0.8735(8) 0.4270(6) 0.3408(5) 3.1(2) Uani 1 d . .
C14 C 0.9807(8) 0.4047(6) 0.3152(6) 3.6(2) Uani 1 d . .
C15 C 1.0418(8) 0.2882(6) 0.2386(5) 3.6(2) Uani 1 d . .
C16 C 1.0118(8) 0.1880(6) 0.2006(6) 3.8(2) Uani 1 d . .
C17 C 0.8831(8) 0.1801(7) 0.0704(5) 4.0(2) Uani 1 d . .
C18 C 0.7589(7) 0.1675(6) 0.0188(6) 3.7(2) Uani 1 d . .
C19 C 0.5657(8) 0.2033(7) 0.0196(6) 3.9(2) Uani 1 d . .
C20 C 0.5085(8) 0.2580(6) 0.0715(6) 3.7(2) Uani 1 d . .
C21 C 0.3377(8) 0.3281(7) 0.0806(6) 4.6(3) Uani 1 d . .
C22 C 0.2468(9) 0.3643(7) 0.0252(6) 4.7(3) Uani 1 d . .
C23 C 0.1582(9) 0.4009(6) 0.0642(6) 4.5(3) Uani 1 d . .
C24 C 0.2047(8) 0.4893(6) 0.1164(6) 4.1(2) Uani 1 d . .
C25 C 0.0105(8) 0.7730(6) 0.1468(5) 3.5(2) Uani 1 d . .
C26 C 0.0842(8) 0.8634(6) 0.1500(5) 3.1(2) Uani 1 d . .
C27 C 0.1493(7) 0.9804(6) 0.3510(6) 3.8(2) Uani 1 d . .
C28 C 0.2813(8) 1.0075(6) 0.3606(5) 3.2(2) Uani 1 d . .
C29 C 0.2775(8) 0.7262(6) 0.4903(5) 3.6(2) Uani 1 d . .
C30 C 0.1740(8) 0.6655(6) 0.4323(5) 3.0(2) Uani 1 d . .
C31 C 0.9946(9) 0.2599(6) 0.3656(6) 4.1(2) Uani 1 d . .
C32 C 0.9187(8) 0.1659(6) 0.3553(5) 3.9(2) Uani 1 d . .
C33 C 0.8498(8) 0.0625(6) 0.1546(7) 4.6(3) Uani 1 d . .
C34 C 0.7173(9) 0.0350(6) 0.1377(6) 4.5(3) Uani 1 d . .
C35 C 0.7229(8) 0.3226(6) 0.0239(6) 4.0(2) Uani 1 d . .
C36 C 0.8188(8) 0.3834(6) 0.0882(6) 3.7(2) Uani 1 d . .
Cp1 C 0.513(1) 0.611(1) 0.202(1) 10.7(5) Uani 1 d . 3
Cp2 C 0.590(1) 0.6061(9) 0.1527(9) 9.3(4) Uani 1 d . 1
Cp3 C 0.652(2) 0.536(1) 0.153(1) 17.0(6) Uani 1 d . 3
Cp4 C 0.344(1) 0.5055(9) 0.3642(8) 7.5(4) Uani 1 d . 3
Cp5 C 0.386(2) 0.418(1) 0.3476(8) 13.0(5) Uani 1 d . 1
Cp6 C 0.486(1) 0.393(1) 0.3937(9) 8.8(4) Uani 1 d . 3
Hn1 H 0.033 0.491 0.123 5.0 Uiso 1 calc N1 .
Hn5 H 0.640 0.829 0.527 5.0 Uiso 1 calc N5 .
Hn6 H 0.965 0.541 0.402 5.0 Uiso 1 calc N6 .
Hn10 H 0.383 0.273 -0.019 5.0 Uiso 1 calc N10 .
H2a H -0.050 0.613 0.159 5.0 Uiso 1 calc C2 .
H2b H 0.005 0.606 0.248 5.0 Uiso 1 calc C2 .
H3a H -0.036 0.722 0.313 5.0 Uiso 1 calc C3 .
H3b H -0.123 0.744 0.239 5.0 Uiso 1 calc C3 .
H4a H -0.023 0.891 0.260 5.0 Uiso 1 calc C4 .
H4b H -0.066 0.871 0.336 5.0 Uiso 1 calc C4 .
H5a H 0.076 0.806 0.434 5.0 Uiso 1 calc C5 .
H5b H 0.069 0.907 0.456 5.0 Uiso 1 calc C5 .
H6a H 0.275 0.940 0.489 5.0 Uiso 1 calc C6 .
H6b H 0.232 0.871 0.542 5.0 Uiso 1 calc C6 .
H7a H 0.457 0.838 0.545 5.0 Uiso 1 calc C7 .
H7b H 0.447 0.912 0.488 5.0 Uiso 1 calc C7 .
H9a H 0.769 0.803 0.453 5.0 Uiso 1 calc C9 .
H9b H 0.667 0.769 0.378 5.0 Uiso 1 calc C9 .
H10a H 0.628 0.633 0.422 5.0 Uiso 1 calc C10 .
H10b H 0.721 0.666 0.501 5.0 Uiso 1 calc C10 .
H11a H 0.868 0.668 0.438 5.0 Uiso 1 calc C11 .
H11b H 0.778 0.644 0.356 5.0 Uiso 1 calc C11 .
H12a H 0.805 0.528 0.469 5.0 Uiso 1 calc C12 .
H12b H 0.723 0.503 0.384 5.0 Uiso 1 calc C12 .
H14a H 0.990 0.436 0.271 5.0 Uiso 1 calc C14 .
H14b H 1.048 0.423 0.358 5.0 Uiso 1 calc C14 .
H15a H 1.122 0.302 0.267 5.0 Uiso 1 calc C15 .
H15b H 1.028 0.325 0.197 5.0 Uiso 1 calc C15 .
H16a H 1.063 0.178 0.167 5.0 Uiso 1 calc C16 .
H16b H 1.024 0.152 0.243 5.0 Uiso 1 calc C16 .
H17a H 0.926 0.142 0.047 5.0 Uiso 1 calc C17 .
H17b H 0.918 0.241 0.072 5.0 Uiso 1 calc C17 .
H18a H 0.761 0.174 -0.035 5.0 Uiso 1 calc C18 .
H18b H 0.721 0.108 0.021 5.0 Uiso 1 calc C18 .
H19a H 0.547 0.141 0.025 5.0 Uiso 1 calc C19 .
H19b H 0.539 0.213 -0.034 5.0 Uiso 1 calc C19 .
H21a H 0.386 0.376 0.119 5.0 Uiso 1 calc C21 .
H21b H 0.300 0.285 0.107 5.0 Uiso 1 calc C21 .
H22a H 0.208 0.318 -0.017 5.0 Uiso 1 calc C22 .
H22b H 0.285 0.413 0.005 5.0 Uiso 1 calc C22 .
H23a H 0.135 0.357 0.097 5.0 Uiso 1 calc C23 .
H23b H 0.091 0.408 0.025 5.0 Uiso 1 calc C23 .
H24a H 0.260 0.480 0.163 5.0 Uiso 1 calc C24 .
H24b H 0.242 0.530 0.087 5.0 Uiso 1 calc C24 .
H25a H -0.070 0.780 0.134 5.0 Uiso 1 calc C25 .
H25b H 0.025 0.733 0.106 5.0 Uiso 1 calc C25 .
H27a H 0.129 1.013 0.393 5.0 Uiso 1 calc C27 .
H27b H 0.110 0.997 0.302 5.0 Uiso 1 calc C27 .
H29a H 0.259 0.737 0.540 5.0 Uiso 1 calc C29 .
H29b H 0.344 0.697 0.497 5.0 Uiso 1 calc C29 .
H31a H 0.981 0.296 0.409 5.0 Uiso 1 calc C31 .
H31b H 1.075 0.253 0.377 5.0 Uiso 1 calc C31 .
H33a H 0.884 0.048 0.206 5.0 Uiso 1 calc C33 .
H33b H 0.877 0.029 0.116 5.0 Uiso 1 calc C33 .
H35a H 0.655 0.350 0.014 5.0 Uiso 1 calc C35 .
H35b H 0.750 0.317 -0.023 5.0 Uiso 1 calc C35 .
Hw1a H 0.395 0.875 0.186 5.0 Uiso 1 calc Ow1 .
Hw1b H 0.485 0.796 0.248 5.0 Uiso 1 calc Ow1 .
Hw2a H 0.529 0.227 0.302 5.0 Uiso 1 calc Ow2 .
Hw4a H 0.311 0.148 0.218 5.0 Uiso 1 calc Ow4 .
Hw5a H 0.344 1.023 0.150 5.0 Uiso 1 calc Ow5 .
Hw5b H 0.516 1.000 0.153 5.0 Uiso 1 calc Ow5 .
Hw6a H 0.490 -0.016 0.333 5.0 Uiso 1 calc Ow6 .
Hw7a H 0.176 1.059 0.133 5.0 Uiso 1 calc Ow7 .
Hw8a H 0.839 0.014 0.368 5.0 Uiso 1 calc Ow8 .
Hw9a H 0.113 1.103 -0.044 5.0 Uiso 1 calc Ow9 .

loop_
_geom_angle_atom_site_label_1
_geom_angle_atom_site_label_2
_geom_angle_atom_site_label_3
_geom_angle
_geom_angle_publ_flag
O1 Gd1 O2 91.6(2) no
O1 Gd1 O4 153.3(2) no
O1 Gd1 O6 74.9(2) no
O1 Gd1 O8 93.2(2) no
O1 Gd1 Ow1 74.7(2) no
O1 Gd1 N2 64.0(2) no
O1 Gd1 N3 131.4(2) no
O1 Gd1 N4 131.7(2) no
O2 Gd1 O4 74.0(2) no
O2 Gd1 O6 133.3(2) no
O2 Gd1 O8 136.6(2) no
O2 Gd1 Ow1 70.1(2) no
O2 Gd1 N2 65.7(2) no
O2 Gd1 N3 73.5(2) no
O2 Gd1 N4 135.1(2) no
O4 Gd1 O6 131.3(2) no
O4 Gd1 O8 83.0(2) no
O4 Gd1 Ow1 79.2(2) no
O4 Gd1 N2 125.5(2) no
O4 Gd1 N3 66.7(2) no
O4 Gd1 N4 69.5(2) no
O6 Gd1 O8 89.3(2) no
O6 Gd1 Ow1 141.7(2) no
O6 Gd1 N2 68.3(2) no
O6 Gd1 N3 82.6(2) no
O6 Gd1 N4 64.2(2) no
O8 Gd1 Ow1 69.8(2) no
O8 Gd1 N2 151.0(2) no
O8 Gd1 N3 129.4(2) no
O8 Gd1 N4 63.0(2) no
Ow1 Gd1 N2 116.7(2) no
Ow1 Gd1 N3 135.5(2) no
Ow1 Gd1 N4 125.3(2) no
N2 Gd1 N3 67.8(2) no
N2 Gd1 N4 117.9(2) no
N3 Gd1 N4 68.6(2) no
O9 Gd2 O10 89.6(2) no
O9 Gd2 O12 152.9(2) no
O9 Gd2 O14 75.7(2) no
O9 Gd2 O16 93.7(2) no
O9 Gd2 Ow2 76.4(2) no
O9 Gd2 N7 63.4(2) no
O9 Gd2 N8 131.5(2) no
O9 Gd2 N9 132.3(2) no
O10 Gd2 O12 76.0(2) no
O10 Gd2 O14 133.9(2) no
O10 Gd2 O16 138.7(2) no
O10 Gd2 Ow2 71.0(2) no
O10 Gd2 N7 65.5(2) no
O10 Gd2 N8 74.7(2) no
O10 Gd2 N9 136.4(2) no
O12 Gd2 O14 130.6(2) no
O12 Gd2 O16 83.0(2) no
O12 Gd2 Ow2 77.2(2) no
O12 Gd2 N7 126.9(2) no
O12 Gd2 N8 67.1(2) no
O12 Gd2 N9 69.3(2) no
O14 Gd2 O16 86.4(2) no
O14 Gd2 Ow2 141.7(2) no
O14 Gd2 N7 68.9(2) no
O14 Gd2 N8 83.0(2) no
O14 Gd2 N9 63.3(2) no
O16 Gd2 Ow2 69.9(2) no
O16 Gd2 N7 149.2(2) no
O16 Gd2 N8 128.2(2) no
O16 Gd2 N9 61.9(2) no
Ow2 Gd2 N7 119.2(2) no
Ow2 Gd2 N8 135.3(2) no
Ow2 Gd2 N9 123.4(2) no
N7 Gd2 N8 68.4(2) no
N7 Gd2 N9 117.4(2) no
N8 Gd2 N9 68.0(2) no
Gd1 O1 C1 122.8(6) no
Gd1 O2 C26 127.3(6) no
Gd1 O4 C28 123.5(5) no
Gd1 O6 C30 130.5(5) no
Gd1 O8 C8 122.9(6) no
Gd2 O9 C13 124.3(6) no
Gd2 O10 C32 130.1(6) no
Gd2 O12 C34 123.8(5) no
Gd2 O14 C36 132.4(5) no
Gd2 O16 C20 126.5(6) no
C1 N1 C24 123.6(7) no
Gd1 N2 C2 108.6(5) no
Gd1 N2 C3 109.5(4) no
Gd1 N2 C25 109.1(5) no
C2 N2 C3 110.3(7) no
C2 N2 C25 108.9(6) no
C3 N2 C25 110.4(7) no
Gd1 N3 C4 112.9(5) no
Gd1 N3 C5 108.6(5) no
Gd1 N3 C27 108.5(5) no
C4 N3 C5 108.3(7) no
C4 N3 C27 109.2(6) no
C5 N3 C27 109.2(7) no
Gd1 N4 C6 110.7(5) no
Gd1 N4 C7 107.5(5) no
Gd1 N4 C29 109.3(5) no
C6 N4 C7 110.3(6) no
C6 N4 C29 110.3(7) no
C7 N4 C29 108.7(6) no
C8 N5 C9 125.5(7) no
C12 N6 C13 122.8(7) no
Gd2 N7 C14 108.3(5) no
Gd2 N7 C15 107.8(4) no
Gd2 N7 C31 109.1(5) no
C14 N7 C15 109.9(7) no
C14 N7 C31 109.8(7) no
C15 N7 C31 111.9(7) no
Gd2 N8 C16 112.5(5) no
Gd2 N8 C17 109.7(5) no
Gd2 N8 C33 106.1(6) no
C16 N8 C17 108.6(7) no
C16 N8 C33 110.1(7) no
C17 N8 C33 109.7(7) no
Gd2 N9 C18 107.4(5) no
Gd2 N9 C19 105.6(6) no
Gd2 N9 C35 108.2(5) no
C18 N9 C19 113.5(6) no
C18 N9 C35 112.0(8) no
C19 N9 C35 109.8(7) no
C20 N10 C21 123.7(8) no
O1 C1 N1 122.1(9) no
O1 C1 C2 121.2(7) no
N1 C1 C2 116.6(7) no
N2 C2 C1 109.7(7) no
N2 C3 C4 111.7(7) no
N3 C4 C3 113.1(7) no
N3 C5 C6 113.8(7) no
N4 C6 C5 110.8(7) no
N4 C7 C8 110.0(6) no
O8 C8 N5 123.2(9) no
O8 C8 C7 119.6(7) no
N5 C8 C7 117.1(7) no
N5 C9 C10 112.3(8) no
C9 C10 C11 112.5(8) no
C10 C11 C12 113.5(8) no
N6 C12 C11 114.0(8) no
O9 C13 N6 125.1(9) no
O9 C13 C14 119.2(7) no
N6 C13 C14 115.6(7) no
N7 C14 C13 110.0(7) no
N7 C15 C16 111.1(7) no
N8 C16 C15 113.6(7) no
N8 C17 C18 113.8(8) no
N9 C18 C17 112.2(7) no
N9 C19 C20 108.0(7) no
O16 C20 N10 122.9(9) no
O16 C20 C19 119.7(8) no
N10 C20 C19 117.4(8) no
N10 C21 C22 110.4(8) no
C21 C22 C23 113.7(9) no
C22 C23 C24 114.3(8) no
N1 C24 C23 110.2(7) no
N2 C25 C26 114.5(6) no
O2 C26 O3 123.1(8) no
O2 C26 C25 116.5(8) no
O3 C26 C25 120.3(7) no
N3 C27 C28 114.8(7) no
O4 C28 O5 124.2(8) no
O4 C28 C27 118.8(7) no
O5 C28 C27 117.0(8) no
N4 C29 C30 111.4(7) no
O6 C30 O7 126.1(7) no
O6 C30 C29 114.8(8) no
O7 C30 C29 119.1(8) no
N7 C31 C32 112.2(7) no
O10 C32 O11 126.5(8) no
O10 C32 C31 115.6(8) no
O11 C32 C31 117.8(7) no
N8 C33 C34 114.1(8) no
O12 C34 O13 126(1) no
O12 C34 C33 118.0(8) no
O13 C34 C33 116.1(9) no
N9 C35 C36 112.9(8) no
O14 C36 O15 126.3(8) no
O14 C36 C35 117.1(8) no
O15 C36 C35 116.6(8) no
Op1 Cp2 Cp1 118.(1) no
Op1 Cp2 Cp3 114.(1) no
Cp1 Cp2 Cp3 120.(2) no
Op2 Cp5 Cp4 112.(1) no
Op2 Cp5 Cp6 121.(2) no
Cp4 Cp5 Cp6 124.(1) no
Gd1 Ow1 Hw1a 118.2(5) no
Gd1 Ow1 Hw1b 110.7(4) no
Hw1a Ow1 Hw1b 124.9(6) no
Gd2 Ow2 Hw2a 140.4(5) no
C1 N1 Hn1 118.5(8) no
C24 N1 Hn1 117.9(7) no
C8 N5 Hn5 117.2(8) no
C9 N5 Hn5 117.3(6) no
C12 N6 Hn6 118.1(7) no
C13 N6 Hn6 119.1(8) no
C20 N10 Hn10 119.1(9) no
C21 N10 Hn10 117.2(8) no

loop_
_geom_bond_atom_site_label_1
_geom_bond_atom_site_label_2
_geom_bond_distance
_geom_bond_publ_flag
Gd1 O1 2.420(6) yes
Gd1 O2 2.374(6) yes
Gd1 O4 2.407(5) yes
Gd1 O6 2.344(6) yes
Gd1 O8 2.456(6) yes
Gd1 Ow1 2.463(7) yes
Gd1 N2 2.667(6) yes
Gd1 N3 2.636(7) yes
Gd1 N4 2.697(7) yes
Gd2 O9 2.430(6) yes
Gd2 O10 2.341(6) yes
Gd2 O12 2.396(6) yes
Gd2 O14 2.343(6) yes
Gd2 O16 2.409(6) yes
Gd2 Ow2 2.438(7) yes
Gd2 N7 2.683(6) yes
Gd2 N8 2.633(8) yes
Gd2 N9 2.801(7) yes
O1 C1 1.254(9) no
O2 C26 1.273(9) no
O3 C26 1.24(1) no
O4 C28 1.26(1) no
O5 C28 1.25(1) no
O6 C30 1.27(1) no
O7 C30 1.22(1) no
O8 C8 1.258(9) no
O9 C13 1.255(9) no
O10 C32 1.25(1) no
O11 C32 1.23(1) no
O12 C34 1.26(1) no
O13 C34 1.24(1) no
O14 C36 1.24(1) no
O15 C36 1.24(1) no
O16 C20 1.24(1) no
Op1 Cp2 1.41(2) no
Op2 Cp5 1.31(2) no
N1 C1 1.32(1) no
N1 C24 1.45(1) no
N2 C2 1.47(1) no
N2 C3 1.46(1) no
N2 C25 1.46(1) no
N3 C4 1.490(9) no
N3 C5 1.47(1) no
N3 C27 1.47(1) no
N4 C6 1.48(1) no
N4 C7 1.48(1) no
N4 C29 1.48(1) no
N5 C8 1.30(1) no
N5 C9 1.46(1) no
N6 C12 1.45(1) no
N6 C13 1.31(1) no
N7 C14 1.47(1) no
N7 C15 1.47(1) no
N7 C31 1.50(1) no
N8 C16 1.47(1) no
N8 C17 1.49(1) no
N8 C33 1.49(1) no
N9 C18 1.47(1) no
N9 C19 1.44(1) no
N9 C35 1.46(1) no
N10 C20 1.32(1) no
N10 C21 1.46(1) no
C1 C2 1.49(1) no
C3 C4 1.53(1) no
C5 C6 1.54(1) no
C7 C8 1.51(1) no
C9 C10 1.51(1) no
C10 C11 1.51(1) no
C11 C12 1.48(1) no
C13 C14 1.51(1) no
C15 C16 1.55(1) no
C17 C18 1.52(1) no
C19 C20 1.51(1) no
C21 C22 1.47(1) no
C22 C23 1.52(2) no
C23 C24 1.50(1) no
C25 C26 1.50(1) no
C27 C28 1.53(1) no
C29 C30 1.52(1) no
C31 C32 1.53(1) no
C33 C34 1.52(1) no
C35 C36 1.52(1) no
Cp1 Cp2 1.39(3) no
Cp2 Cp3 1.37(2) no
Cp4 Cp5 1.50(2) no
Cp5 Cp6 1.39(2) no
Ow1 Hw1a 1.067(7) no
Ow1 Hw1b 1.136(6) no
Ow2 Hw2a 0.991(7) no
Ow4 Hw4a 0.868(6) no
Ow5 Hw5b 0.957(7) no
Ow6 Hw6a 0.996(7) no
Ow7 Hw7a 0.864(8) no
Ow8 Hw8a 1.076(7) no
Ow9 Hw9a 0.916(7) no

loop_
_geom_contact_atom_site_label_1
_geom_contact_atom_site_label_2
_geom_contact_distance
_geom_contact_publ_flag
Ow1 O1 2.964(8) no
Ow1 O2 2.779(9) no
Ow1 O8 2.815(9) no
Ow1 Ow3 2.92(1) yes
Ow1 Ow5 2.79(1) no
Ow2 O10 2.777(9) no
Ow2 O16 2.779(9) no
Ow2 Ow4 2.811(9) yes
Ow2 Ow6 2.795(9) no
Ow3 O13 2.77(1) no
Ow3 Ow8 2.735(9) no
Ow3 Op1 2.74(1) yes
Ow4 O5 2.77(1) no
Ow4 Ow7 2.817(9) no
Ow4 Op2 2.84(1) yes
Ow5 O12 2.943(9) no
Ow5 Ow7 2.78(1) no
Ow6 O4 2.840(9) no
Ow6 Ow8 2.82(1) no
Ow7 O3 2.890(9) no
Ow7 Ow9 2.70(1) no
Ow8 O11 2.868(9) no
Ow9 O13 2.80(1) no
Hw1a Ow5 1.757(8) no
Hw1b O8 2.385(6) no
Hw1b Ow3 2.113(8) no
Hw2a Ow4 2.053(7) no
Hw4a Ow7 1.971(7) no
Hw5a Ow5 1.376(8) no
Hw5a Ow7 1.460(8) no
Hw5b O12 2.037(6) no
Hw5b O13 2.361(8) no
Hw6a O4 1.897(6) no
Hw7a O3 2.363(6) no
Hw8a O11 1.805(6) no
Hn1 O15 1.873(6) no
Hn6 O7 1.882(6) no
Hn10 Op1 2.115(8) no
Cp1 C10 4.26(2) no
Cp1 C11 4.27(2) no
Cp1 C24 3.75(2) yes
Cp1 Cp4 4.13(2) yes
Cp2 C22 4.04(2) yes
Cp3 C2 4.23(2) no
Cp3 C13 4.30(2) no
Cp3 C20 4.27(2) no
Cp3 C22 3.92(3) yes
Cp3 C35 4.06(2) yes
Cp3 C36 3.52(2) yes
Cp4 C1 4.18(2) yes
Cp4 C14 4.23(2) no
Cp4 C24 4.22(2) no
Cp4 C29 4.09(2) yes
Cp4 C30 3.65(2) yes
Cp4 Cp1 4.13(2) no
Cp4 Cp6 2.56(2) no
Cp4 Cp6 4.27(2) no
Cp5 C10 4.23(2) no
Cp5 C15 4.19(2) yes
Cp6 C8 4.24(2) no
Cp6 C10 4.04(2) yes
Cp6 C12 3.91(2) yes
Cp6 C29 3.83(2) yes
Cp6 Cp4 2.56(2) no
Cp6 Cp4 4.27(2) no

loop_
_geom_torsion_atom_site_label_1
_geom_torsion_atom_site_label_2
_geom_torsion_atom_site_label_3
_geom_torsion_atom_site_label_4
_geom_torsion
_geom_torsion_publ_flag
C24 N1 C1 O1 -1.04(1.28) no
C24 N1 C1 C2 -177.92(0.76) no
Hn1 N1 C1 O1 178.69(0.73) no
Hn1 N1 C1 C2 1.81(1.15) no
C1 N1 C24 C23 -175.98(0.79) no
Hn1 N1 C24 C23 4.29(1.11) no
C3 N2 C2 C1 -157.85(0.68) no
C25 N2 C2 C1 80.78(0.86) no
C2 N2 C3 C4 169.29(0.68) no
C25 N2 C3 C4 -70.29(0.85) no
C2 N2 C25 C26 -146.58(0.77) no
C3 N2 C25 C26 92.12(0.89) no
C5 N3 C4 C3 -87.56(0.83) no
C27 N3 C4 C3 153.63(0.72) no
C4 N3 C5 C6 172.61(0.70) no
C27 N3 C5 C6 -68.55(0.91) no
C4 N3 C27 C28 -151.19(0.75) no
C5 N3 C27 C28 90.53(0.89) no
C7 N4 C6 C5 157.02(0.70) no
C29 N4 C6 C5 -82.92(0.84) no
C6 N4 C7 C8 -161.30(0.68) no
C29 N4 C7 C8 77.66(0.82) no
C6 N4 C29 C30 89.02(0.84) no
C7 N4 C29 C30 -149.91(0.72) no
C9 N5 C8 O8 2.59(1.32) no
C9 N5 C8 C7 -174.52(0.74) no
Hn5 N5 C8 O8 -175.72(0.73) no
Hn5 N5 C8 C7 7.17(1.13) no
C8 N5 C9 C10 -91.08(1.02) no
Hn5 N5 C9 C10 87.23(0.92) no
C13 N6 C12 C11 -136.55(0.87) no
Hn6 N6 C12 C11 42.23(1.13) no
C12 N6 C13 O9 0.88(1.37) no
C12 N6 C13 C14 178.23(0.78) no
Hn6 N6 C13 O9 -177.89(0.77) no
Hn6 N6 C13 C14 -0.54(1.17) no
C15 N7 C14 C13 156.95(0.72) no
C31 N7 C14 C13 -79.59(0.90) no
C14 N7 C15 C16 -168.90(0.72) no
C31 N7 C15 C16 68.83(0.91) no
C14 N7 C31 C32 145.89(0.78) no
C15 N7 C31 C32 -91.79(0.91) no
C17 N8 C16 C15 88.71(0.88) no
C33 N8 C16 C15 -151.12(0.77) no
C16 N8 C17 C18 -171.95(0.75) no
C33 N8 C17 C18 67.69(0.98) no
C16 N8 C33 C34 157.21(0.82) no
C17 N8 C33 C34 -83.30(0.98) no
C19 N9 C18 C17 -158.19(0.76) no
C35 N9 C18 C17 76.75(0.93) no
C18 N9 C19 C20 161.82(0.73) no
C35 N9 C19 C20 -71.97(0.90) no
C18 N9 C35 C36 -92.38(0.91) no
C19 N9 C35 C36 140.57(0.81) no
C21 N10 C20 O16 -6.43(1.48) no
C21 N10 C20 C19 173.52(0.85) no
Hn10 N10 C20 O16 171.81(0.85) no
Hn10 N10 C20 C19 -8.25(1.34) no
C20 N10 C21 C22 167.97(0.90) no
Hn10 N10 C21 C22 -10.30(1.23) no
O1 C1 C2 N2 24.07(1.08) no
N1 C1 C2 N2 -159.01(0.71) no
N2 C3 C4 N3 -57.54(0.91) no
N3 C5 C6 N4 -62.13(0.95) no
N4 C7 C8 O8 21.99(1.06) no
N4 C7 C8 N5 -160.80(0.72) no
N5 C9 C10 C11 -175.12(0.73) no
C9 C10 C11 C12 -174.17(0.79) no
C10 C11 C12 N6 -175.44(0.76) no
O9 C13 C14 N7 -24.58(1.12) no
N6 C13 C14 N7 157.92(0.75) no
N7 C15 C16 N8 59.50(0.96) no
N8 C17 C18 N9 64.94(1.00) no
N9 C19 C20 O16 -37.96(1.14) no
N9 C19 C20 N10 142.09(0.84) no
N10 C21 C22 C23 172.11(0.81) no
C21 C22 C23 C24 73.23(1.11) no
C22 C23 C24 N1 169.70(0.78) no
N2 C25 C26 O2 28.08(1.15) no
N2 C25 C26 O3 -154.95(0.81) no
N3 C27 C28 O4 14.82(1.18) no
N3 C27 C28 O5 -167.11(0.75) no
N4 C29 C30 O6 32.93(1.06) no
N4 C29 C30 O7 -148.28(0.81) no
N7 C31 C32 O10 -30.64(1.16) no
N7 C31 C32 O11 151.71(0.84) no
N8 C33 C34 O12 -26.51(1.30) no
N8 C33 C34 O13 158.79(0.86) no
N9 C35 C36 O14 -27.20(1.22) no
N9 C35 C36 O15 156.00(0.84) no
